data_4131889
loop_
_publ_author_name
'Jin, Mingoo'
'Sumitani, Toshiki'
'Sato, Hiroyasu'
'Seki, Tomohiro'
'Ito, Hajime'

_publ_section_title
;
 Mechanical-Stimulation-Triggered and Solvent-Vapor-Induced Reverse
 Single-Crystal-to-Single-Crystal Phase Transitions with Alterations of
 the Luminescence Color.
;
_journal_issue 8
_journal_name_full 'Journal of the American Chemical Society'
_journal_page_first 2875
_journal_page_last 2879
_journal_paper_doi 10.1021/jacs.7b12455
_journal_volume 140
_journal_year 2018
_chemical_formula_moiety 'C24 H15 Au F3 N'
_chemical_formula_sum 'C24 H15 Au F3 N'
_chemical_formula_weight 571.35
_space_group_crystal_system triclinic
_space_group_IT_number 2
_space_group_name_Hall '-P 1'
_space_group_name_H-M_alt 'P -1'
_atom_sites_solution_hydrogens geom
_atom_sites_solution_primary direct
_atom_sites_solution_secondary difmap
_cell_angle_alpha 87.967(2)
_cell_angle_beta 81.741(2)
_cell_angle_gamma 82.7141(19)
_cell_formula_units_Z 2
_cell_length_a 8.7264(6)
_cell_length_b 9.3243(6)
_cell_length_c 11.9764(9)
_cell_measurement_reflns_used 8654
_cell_measurement_temperature 123
_cell_measurement_theta_max 27.51
_cell_measurement_theta_min 3.04
_cell_volume 956.45(12)
_computing_cell_refinement 'RAPID AUTO'
_computing_data_collection 'RAPID AUTO (Rigaku, ????)'
_computing_data_reduction 'RAPID AUTO'
_computing_molecular_graphics 'CrystalStructure 4.1'
_computing_publication_material 'CrystalStructure 4.1 (Rigaku, 2014)'
_computing_structure_refinement 'SHELXL2013 (Sheldrick, 2008)'
_computing_structure_solution 'Il Milione (Burla, et al., 2007)'
_diffrn_ambient_temperature 123
_diffrn_detector_area_resol_mean 10.000
_diffrn_measured_fraction_theta_full 0.997
_diffrn_measured_fraction_theta_max 0.990
_diffrn_measurement_device_type 'Rigaku R-AXIS RAPID'
_diffrn_measurement_method \w
_diffrn_radiation_type 'Mo K\a'
_diffrn_radiation_wavelength 0.71075
_diffrn_reflns_av_R_equivalents 0.1002
_diffrn_reflns_Laue_measured_fraction_full 0.997
_diffrn_reflns_Laue_measured_fraction_max 0.990
_diffrn_reflns_limit_h_max 11
_diffrn_reflns_limit_h_min -11
_diffrn_reflns_limit_k_max 10
_diffrn_reflns_limit_k_min -12
_diffrn_reflns_limit_l_max 15
_diffrn_reflns_limit_l_min -15
_diffrn_reflns_number 9332
_diffrn_reflns_point_group_measured_fraction_full 0.997
_diffrn_reflns_point_group_measured_fraction_max 0.990
_diffrn_reflns_theta_full 25.242
_diffrn_reflns_theta_max 27.484
_diffrn_reflns_theta_min 3.035
_diffrn_standards_number 0
_exptl_absorpt_coefficient_mu 7.755
_exptl_absorpt_correction_T_max 0.460
_exptl_absorpt_correction_T_min 0.031
_exptl_absorpt_correction_type multi-scan
_exptl_absorpt_process_details 'ABSCOR (Rigaku, 1995)'
_exptl_crystal_colour colorless
_exptl_crystal_density_diffrn 1.984
_exptl_crystal_density_method 'not measured'
_exptl_crystal_description needle
_exptl_crystal_F_000 544.00
_exptl_crystal_size_max 0.674
_exptl_crystal_size_mid 0.473
_exptl_crystal_size_min 0.100
_refine_diff_density_max 4.80
_refine_diff_density_min -5.61
_refine_ls_extinction_method none
_refine_ls_goodness_of_fit_ref 1.072
_refine_ls_hydrogen_treatment constr
_refine_ls_number_parameters 262
_refine_ls_number_reflns 4347
_refine_ls_number_restraints 25
_refine_ls_R_factor_all 0.0784
_refine_ls_R_factor_gt 0.0746
_refine_ls_shift/su_max 0.005
_refine_ls_structure_factor_coef Fsqd
_refine_ls_weighting_details 'w = 1/[\s^2^(Fo^2^)+(0.1121P)^2^] where P=(Fo^2^+2Fc^2^)/3'
_refine_ls_weighting_scheme calc
_refine_ls_wR_factor_gt 0.1792
_refine_ls_wR_factor_ref 0.1899
_reflns_number_gt 3895
_reflns_number_total 4347
_reflns_threshold_expression F^2^>2.0\s(F^2^)
_cod_data_source_file ja7b12455_si_002.cif
_cod_data_source_block 3O
_cod_original_cell_volume 956.45(11)
_cod_database_code 4131889

loop_
_space_group_symop_id
_space_group_symop_operation_xyz
1 +X,+Y,+Z
2 -X,-Y,-Z

loop_
_atom_site_label
_atom_site_type_symbol
_atom_site_fract_x
_atom_site_fract_y
_atom_site_fract_z
_atom_site_U_iso_or_equiv
_atom_site_adp_type
_atom_site_occupancy
_atom_site_site_symmetry_order
_atom_site_calc_flag
_atom_site_refinement_flags_posn
_atom_site_refinement_flags_adp
Au1 Au 0.99509(3) 0.58846(3) 0.88249(2) 0.02760(18) Uani 1 1 d . U
F16 F 1.5354(12) 0.9165(12) 0.6645(12) 0.121(5) Uani 1 1 d . .
F22 F 1.5811(11) 0.6886(10) 0.6863(9) 0.096(4) Uani 1 1 d . .
F28 F 1.6704(9) 0.8268(14) 0.7829(9) 0.106(4) Uani 1 1 d . .
N26 N 0.7249(8) 0.4176(8) 0.8352(6) 0.0285(6) Uani 1 1 d . U
C1 C 0.8260(11) 0.4740(11) 0.8572(8) 0.0282(5) Uani 1 1 d . U
C2 C 0.8667(11) 0.2241(10) 0.6144(7) 0.0303(19) Uani 1 1 d . .
C3 C 1.2424(12) 0.9284(9) 0.9838(8) 0.0336(19) Uani 1 1 d . .
H3 H 1.2237 0.9994 1.0407 0.040 Uiso 1 1 calc R U
C4 C 0.8808(11) 0.1166(10) 0.7028(7) 0.0318(18) Uani 1 1 d . .
H4 H 0.7966 0.1114 0.7621 0.038 Uiso 1 1 calc R U
C5 C 0.5910(10) 0.3215(10) 0.6971(8) 0.0329(19) Uani 1 1 d . .
C6 C 0.9934(11) 0.2268(10) 0.5280(7) 0.0313(19) Uani 1 1 d . .
C7 C 0.7222(11) 0.4170(11) 0.5196(8) 0.038(2) Uani 1 1 d . .
H7 H 0.6310 0.4836 0.5166 0.045 Uiso 1 1 calc R U
C8 C 1.4012(11) 0.8180(10) 0.8249(7) 0.0324(19) Uani 1 1 d . .
C9 C 0.4690(12) 0.3553(10) 0.8941(8) 0.037(2) Uani 1 1 d . .
H9 H 0.4762 0.3809 0.9691 0.044 Uiso 1 1 calc R U
C10 C 0.7304(11) 0.3208(10) 0.6074(7) 0.0309(18) Uani 1 1 d . .
C11 C 1.1345(11) 0.8281(10) 0.9796(7) 0.0309(18) Uani 1 1 d . .
H11 H 1.0438 0.8331 1.0344 0.037 Uiso 1 1 calc R U
C12 C 1.1578(10) 0.7211(9) 0.8967(7) 0.0223(13) Uani 1 1 d . U
C13 C 0.5953(10) 0.3634(10) 0.8092(7) 0.0286(7) Uani 1 1 d . U
C14 C 1.1278(11) 0.1286(13) 0.5323(8) 0.042(2) Uani 1 1 d . .
H14 H 1.2145 0.1330 0.4749 0.051 Uiso 1 1 calc R U
C15 C 1.0120(13) 0.0233(12) 0.7024(9) 0.041(2) Uani 1 1 d . .
H15 H 1.0189 -0.0464 0.7619 0.050 Uiso 1 1 calc R U
C17 C 0.4515(11) 0.2783(10) 0.6745(9) 0.036(2) Uani 1 1 d . .
H17 H 0.4424 0.2531 0.5998 0.044 Uiso 1 1 calc R U
C18 C 0.3248(12) 0.2711(12) 0.7594(9) 0.044(2) Uani 1 1 d . .
H18 H 0.2317 0.2393 0.7424 0.053 Uiso 1 1 calc R U
C19 C 1.2939(11) 0.7176(10) 0.8219(7) 0.0333(19) Uani 1 1 d . .
H19 H 1.3162 0.6449 0.7663 0.040 Uiso 1 1 calc R U
C20 C 0.8518(14) 0.4170(13) 0.4319(9) 0.047(3) Uani 1 1 d . .
H20 H 0.8444 0.4828 0.3700 0.056 Uiso 1 1 calc R U
C21 C 0.3348(11) 0.3104(11) 0.8690(9) 0.037(2) Uani 1 1 d . .
H21 H 0.2482 0.3060 0.9264 0.045 Uiso 1 1 calc R U
C23 C 0.9843(13) 0.3262(12) 0.4347(8) 0.042(2) Uani 1 1 d . .
H23 H 1.0697 0.3281 0.3760 0.050 Uiso 1 1 calc R U
C24 C 1.1381(12) 0.0264(11) 0.6168(9) 0.041(2) Uani 1 1 d . .
H24 H 1.2293 -0.0411 0.6170 0.050 Uiso 1 1 calc R U
C25 C 1.3725(11) 0.9230(10) 0.9065(7) 0.0333(19) Uani 1 1 d . .
H25 H 1.4440 0.9914 0.9083 0.040 Uiso 1 1 calc R U
C27 C 1.5434(12) 0.8134(11) 0.7410(11) 0.044(2) Uani 1 1 d . .

loop_
_atom_site_aniso_label
_atom_site_aniso_U_11
_atom_site_aniso_U_22
_atom_site_aniso_U_33
_atom_site_aniso_U_23
_atom_site_aniso_U_13
_atom_site_aniso_U_12
Au1 0.0287(3) 0.0342(3) 0.0221(2) -0.00031(15) -0.00847(16) -0.00679(17)
F16 0.079(6) 0.117(8) 0.126(8) 0.074(6) 0.062(6) 0.037(6)
F22 0.081(6) 0.076(6) 0.123(8) -0.048(5) 0.056(6) -0.042(5)
F28 0.027(4) 0.187(11) 0.107(8) -0.044(7) -0.003(4) -0.025(5)
N26 0.0297(12) 0.0339(13) 0.0240(12) -0.0019(11) -0.0085(11) -0.0067(9)
C1 0.0293(9) 0.0340(10) 0.0234(10) -0.0010(9) -0.0080(9) -0.0070(7)
C2 0.041(5) 0.033(5) 0.020(4) -0.010(3) -0.005(3) -0.014(4)
C3 0.050(5) 0.023(4) 0.031(5) -0.004(3) -0.011(4) -0.005(4)
C4 0.036(5) 0.038(5) 0.021(4) -0.002(3) -0.005(3) -0.001(4)
C5 0.031(4) 0.034(5) 0.037(5) -0.010(4) -0.013(4) -0.004(4)
C6 0.037(5) 0.036(5) 0.024(4) -0.015(3) -0.004(3) -0.010(4)
C7 0.031(5) 0.050(6) 0.036(5) -0.001(4) -0.014(4) -0.005(4)
C8 0.034(5) 0.036(5) 0.029(4) 0.001(3) -0.010(3) -0.006(4)
C9 0.051(6) 0.031(5) 0.027(4) -0.002(3) -0.005(4) -0.002(4)
C10 0.036(5) 0.033(5) 0.028(4) -0.008(3) -0.011(3) -0.014(4)
C11 0.031(4) 0.036(5) 0.025(4) 0.002(3) -0.004(3) 0.000(4)
C12 0.025(3) 0.022(4) 0.019(4) 0.011(3) 0.000(3) -0.005(2)
C13 0.0297(14) 0.0339(16) 0.0244(15) -0.0024(14) -0.0086(14) -0.0065(12)
C14 0.032(5) 0.068(7) 0.029(5) -0.016(4) -0.007(4) -0.007(5)
C15 0.052(6) 0.045(6) 0.032(5) -0.001(4) -0.022(4) -0.008(4)
C17 0.031(5) 0.037(5) 0.046(5) -0.016(4) -0.012(4) -0.010(4)
C18 0.027(5) 0.051(6) 0.056(6) -0.015(5) 0.004(4) -0.016(4)
C19 0.041(5) 0.035(5) 0.024(4) -0.005(3) -0.010(3) 0.005(4)
C20 0.053(7) 0.060(7) 0.029(5) 0.012(5) -0.016(5) -0.011(5)
C21 0.031(5) 0.036(5) 0.043(5) -0.004(4) 0.002(4) -0.004(4)
C23 0.042(6) 0.063(7) 0.025(5) 0.000(4) -0.012(4) -0.019(5)
C24 0.037(5) 0.043(6) 0.042(6) -0.008(4) -0.012(4) 0.008(4)
C25 0.039(5) 0.035(5) 0.030(4) -0.002(3) -0.010(4) -0.016(4)
C27 0.036(5) 0.036(5) 0.060(7) 0.002(4) -0.010(5) -0.010(4)

loop_
_atom_type_symbol
_atom_type_description
_atom_type_scat_dispersion_real
_atom_type_scat_dispersion_imag
_atom_type_scat_source
C C 0.0033 0.0016
;
International Tables for Crystallography
(Vol. C, Tables 4.2.6.8 and 6.1.1.4)
;
H H 0.0000 0.0000
;
International Tables for Crystallography
(Vol. C, Table 6.1.1.4)
;
N N 0.0061 0.0033
;
International Tables for Crystallography
(Vol. C, Tables 4.2.6.8 and 6.1.1.4)
;
F F 0.0171 0.0103
;
International Tables for Crystallography
(Vol. C, Tables 4.2.6.8 and 6.1.1.4)
;
Au Au -2.0133 8.8022
;
International Tables for Crystallography
(Vol. C, Tables 4.2.6.8 and 6.1.1.4)
;

loop_
_geom_angle_atom_site_label_1
_geom_angle_atom_site_label_2
_geom_angle_atom_site_label_3
_geom_angle
_geom_angle_site_symmetry_3
C1 Au1 C12 173.9(3) .
C1 Au1 Au1 86.5(3) 2_767
C12 Au1 Au1 99.1(2) 2_767
C1 N26 C13 174.3(9) .
N26 C1 Au1 173.6(9) .
C6 C2 C10 118.8(9) .
C6 C2 C4 117.7(9) .
C10 C2 C4 123.4(8) .
C25 C3 C11 119.9(8) .
C15 C4 C2 120.7(9) .
C17 C5 C13 116.7(9) .
C17 C5 C10 121.4(8) .
C13 C5 C10 121.9(8) .
C14 C6 C2 119.4(9) .
C14 C6 C23 120.1(9) .
C2 C6 C23 120.5(9) .
C10 C7 C20 119.5(9) .
C25 C8 C19 119.7(8) .
C25 C8 C27 119.5(9) .
C19 C8 C27 120.7(8) .
C21 C9 C13 119.7(9) .
C7 C10 C2 120.8(9) .
C7 C10 C5 118.3(9) .
C2 C10 C5 121.0(8) .
C12 C11 C3 121.9(8) .
C19 C12 C11 115.9(8) .
C19 C12 Au1 122.0(7) .
C11 C12 Au1 121.9(6) .
N26 C13 C9 118.5(8) .
N26 C13 C5 119.7(8) .
C9 C13 C5 121.8(8) .
C24 C14 C6 122.0(9) .
C4 C15 C24 121.7(10) .
C5 C17 C18 121.4(9) .
C21 C18 C17 120.1(9) .
C12 C19 C8 122.4(8) .
C23 C20 C7 121.8(10) .
C9 C21 C18 120.2(9) .
C20 C23 C6 118.5(10) .
C14 C24 C15 118.7(9) .
C3 C25 C8 120.0(9) .
F28 C27 F16 104.3(12) .
F28 C27 F22 102.3(10) .
F16 C27 F22 107.1(12) .
F28 C27 C8 114.7(10) .
F16 C27 C8 113.1(9) .
F22 C27 C8 114.2(9) .

loop_
_geom_bond_atom_site_label_1
_geom_bond_atom_site_label_2
_geom_bond_distance
_geom_bond_site_symmetry_2
Au1 C1 1.990(10) .
Au1 C12 2.026(9) .
Au1 Au1 3.2180(6) 2_767
F16 C27 1.307(15) .
F22 C27 1.336(14) .
F28 C27 1.302(13) .
N26 C1 1.148(12) .
N26 C13 1.374(11) .
C2 C6 1.404(12) .
C2 C10 1.410(13) .
C2 C4 1.440(13) .
C3 C25 1.354(13) .
C3 C11 1.415(14) .
C4 C15 1.347(13) .
C5 C17 1.394(12) .
C5 C13 1.417(12) .
C5 C10 1.503(13) .
C6 C14 1.399(14) .
C6 C23 1.430(14) .
C7 C10 1.362(14) .
C7 C20 1.428(15) .
C8 C25 1.382(12) .
C8 C19 1.410(13) .
C8 C27 1.478(15) .
C9 C21 1.369(15) .
C9 C13 1.396(13) .
C11 C12 1.409(13) .
C12 C19 1.378(12) .
C14 C24 1.370(15) .
C15 C24 1.394(15) .
C17 C18 1.397(14) .
C18 C21 1.392(15) .
C20 C23 1.347(15) .
